data_2241153
loop_
_publ_author_name
'Smith, Graham'

_publ_section_title
;
 Crystal structures of the potassium and rubidium salts of
 (3,5-dichlorophenoxy)acetic acid: two isotypic coordination polymers
;
_journal_coeditor_code WM5206
_journal_issue 10
_journal_name_full 'Acta Crystallographica Section E'
_journal_page_first 1177
_journal_page_last 1180
_journal_paper_doi 10.1107/S2056989015016722
_journal_volume 71
_journal_year 2015
_chemical_formula_iupac '[K (C8 H5 Cl2 O3) 0.5(H2 O)]'
_chemical_formula_moiety 'C8 H5 Cl2 O3, K, 0.5(H2 O)'
_chemical_formula_sum 'C8 H6 Cl2 K O3.5'
_chemical_formula_weight 268.13
_chemical_name_common 'potassium (3,5-dichlorophenoxy)acetate hemihydrate'
_chemical_name_systematic
;
Poly[\m-aqua-bis[\m~3~-2-(3,5-dichlorophenoxy)acetato]dipotassium]
;
_space_group_IT_number 15
_symmetry_cell_setting monoclinic
_symmetry_space_group_name_Hall '-C 2yc'
_symmetry_space_group_name_H-M 'C 1 2/c 1'
_atom_sites_solution_hydrogens geom
_atom_sites_solution_primary direct
_atom_sites_solution_secondary difmap
_audit_creation_method SHELXL-97
_cell_angle_alpha 90.00
_cell_angle_beta 99.363(6)
_cell_angle_gamma 90.00
_cell_formula_units_Z 8
_cell_length_a 39.274(2)
_cell_length_b 4.3327(3)
_cell_length_c 12.4234(10)
_cell_measurement_reflns_used 2400
_cell_measurement_temperature 200.0(10)
_cell_measurement_theta_max 28.57
_cell_measurement_theta_min 4.20
_cell_volume 2085.8(2)
_computing_cell_refinement
;
CrysAlis PRO (Agilent, 2013)
;
_computing_data_collection
;
CrysAlis PRO (Agilent, 2013)
;
_computing_data_reduction
;
CrysAlis PRO (Agilent, 2013)
;
_computing_molecular_graphics
;
PLATON (Spek, 2009)
;
_computing_publication_material
;
PLATON (Spek, 2009)
;
_computing_structure_refinement
;
SHELXL97 (Sheldrick, 2008) within WinGX (Farrugia, 2012)
;
_computing_structure_solution
;
SIR92 (Altomare <i>et al.</i>, 1993)
;
_diffrn_ambient_temperature 200.0(10)
_diffrn_detector_area_resol_mean 16.077
_diffrn_measured_fraction_theta_full 0.999
_diffrn_measured_fraction_theta_max 0.999
_diffrn_measurement_device_type 'Oxford Diffraction Gemini-S CCD-detector diffractometer'
_diffrn_measurement_method '\w scans'
_diffrn_radiation_monochromator graphite
_diffrn_radiation_source 'Enhance (Mo) X-ray source'
_diffrn_radiation_type MoK\a
_diffrn_radiation_wavelength 0.71073
_diffrn_reflns_av_R_equivalents 0.0348
_diffrn_reflns_av_sigmaI/netI 0.0339
_diffrn_reflns_limit_h_max 47
_diffrn_reflns_limit_h_min -48
_diffrn_reflns_limit_k_max 5
_diffrn_reflns_limit_k_min -5
_diffrn_reflns_limit_l_max 15
_diffrn_reflns_limit_l_min -15
_diffrn_reflns_number 6745
_diffrn_reflns_theta_full 26.00
_diffrn_reflns_theta_max 26.00
_diffrn_reflns_theta_min 3.15
_diffrn_standards_number 0
_exptl_absorpt_coefficient_mu 1.003
_exptl_absorpt_correction_T_max 0.980
_exptl_absorpt_correction_T_min 0.774
_exptl_absorpt_correction_type multi-scan
_exptl_absorpt_process_details
;
(<i>CrysAlis PRO</i>; Agilent, 2013)
;
_exptl_crystal_colour colourless
_exptl_crystal_density_diffrn 1.708
_exptl_crystal_density_method 'not measured'
_exptl_crystal_description 'flat prism'
_exptl_crystal_F_000 1080
_exptl_crystal_size_max 0.45
_exptl_crystal_size_mid 0.12
_exptl_crystal_size_min 0.04
_refine_diff_density_max 0.272
_refine_diff_density_min -0.254
_refine_ls_extinction_method none
_refine_ls_goodness_of_fit_ref 1.067
_refine_ls_hydrogen_treatment mixed
_refine_ls_matrix_type full
_refine_ls_number_parameters 135
_refine_ls_number_reflns 2061
_refine_ls_number_restraints 1
_refine_ls_restrained_S_all 1.068
_refine_ls_R_factor_all 0.0367
_refine_ls_R_factor_gt 0.0313
_refine_ls_shift/su_max 0.001
_refine_ls_shift/su_mean 0.000
_refine_ls_structure_factor_coef Fsqd
_refine_ls_weighting_details 'calc w=1/[\s^2^(Fo^2^)+(0.0337P)^2^+0.706P] where P=(Fo^2^+2Fc^2^)/3'
_refine_ls_weighting_scheme calc
_refine_ls_wR_factor_gt 0.0727
_refine_ls_wR_factor_ref 0.0760
_reflns_number_gt 1824
_reflns_number_total 2061
_reflns_threshold_expression I>2\s(I)
_cod_data_source_file wm5206sup1.cif
_cod_data_source_block I
_cod_depositor_comments
;

2017-05-03
Z value and formula fixed to values more according to usual
chemical conventions.                 miguel
;
_cod_original_formula_sum 'C16 H12 Cl4 K2 O7'
_cod_original_formula_weight 536.26
_cod_original_formula_moiety 'C16 H12 Cl4 K2 O7'
_cod_original_formula_units_Z 4
_cod_original_cell_volume 2085.8(3)
_cod_original_sg_symbol_H-M 'C 2/c'
_cod_database_code 2241153
_cod_database_fobs_code 2241153

loop_
_symmetry_equiv_pos_site_id
_symmetry_equiv_pos_as_xyz
1 x,y,z
2 -x,y,1/2-z
3 -x,-y,-z
4 x,-y,1/2+z
5 1/2+x,1/2+y,z
6 1/2-x,1/2+y,1/2-z
7 1/2-x,1/2-y,-z
8 1/2+x,1/2-y,1/2+z

loop_
_atom_site_aniso_label
_atom_site_aniso_U_11
_atom_site_aniso_U_22
_atom_site_aniso_U_33
_atom_site_aniso_U_12
_atom_site_aniso_U_13
_atom_site_aniso_U_23
K1 0.0223(2) 0.0305(2) 0.0223(3) -0.0004(2) 0.0016(2) -0.0001(2)
Cl3 0.0440(3) 0.0342(3) 0.0282(3) -0.0098(2) 0.0095(3) 0.0029(2)
Cl5 0.0188(3) 0.0630(4) 0.0457(4) -0.0017(3) -0.0046(2) 0.0085(3)
O1W 0.0230(11) 0.0293(11) 0.0381(14) 0.0000 0.0051(10) 0.0000
O11 0.0163(7) 0.0415(8) 0.0251(8) -0.0026(6) 0.0011(6) 0.0101(7)
O13 0.0197(7) 0.0353(8) 0.0266(8) -0.0036(6) -0.0028(6) -0.0003(7)
O14 0.0293(8) 0.0418(9) 0.0251(9) -0.0062(7) 0.0075(7) 0.0028(7)
C1 0.0185(10) 0.0278(10) 0.0214(11) -0.0023(8) 0.0029(8) -0.0037(9)
C2 0.0228(10) 0.0267(10) 0.0226(11) -0.0002(8) 0.0015(8) -0.0016(9)
C3 0.0302(11) 0.0243(10) 0.0211(11) -0.0049(9) 0.0061(9) -0.0034(9)
C4 0.0222(10) 0.0348(11) 0.0297(12) -0.0077(9) 0.0070(9) -0.0070(10)
C5 0.0180(10) 0.0338(11) 0.0266(12) -0.0019(8) -0.0023(8) -0.0039(9)
C6 0.0206(10) 0.0303(10) 0.0213(11) -0.0027(8) 0.0021(8) -0.0005(9)
C12 0.0232(11) 0.0384(11) 0.0200(11) -0.0054(9) 0.0002(9) 0.0063(9)
C13 0.0196(10) 0.0233(9) 0.0256(12) 0.0003(8) 0.0039(9) -0.0039(9)

loop_
_atom_site_type_symbol
_atom_site_label
_atom_site_fract_x
_atom_site_fract_y
_atom_site_fract_z
_atom_site_U_iso_or_equiv
_atom_site_thermal_displace_type
_atom_site_calc_flag
_atom_site_refinement_flags
_atom_site_occupancy
K K1 0.530710(10) 0.71864(10) 0.40994(4) 0.02530(10) Uani d . 1.000
Cl Cl3 0.664840(10) 1.12106(12) 0.30636(5) 0.0351(2) Uani d . 1.000
Cl Cl5 0.727490(10) 0.44252(15) 0.64380(5) 0.0436(2) Uani d . 1.000
O O1W 0.50000 0.3066(5) 0.25000 0.0301(7) Uani d SD 1.000
O O11 0.59608(3) 0.5041(3) 0.53873(12) 0.0279(4) Uani d . 1.000
O O13 0.53561(3) 0.2277(3) 0.54855(12) 0.0279(4) Uani d . 1.000
O O14 0.55253(4) 0.0910(3) 0.72297(12) 0.0317(5) Uani d . 1.000
C C1 0.62867(5) 0.5876(4) 0.52303(17) 0.0226(6) Uani d . 1.000
C C2 0.63030(5) 0.7874(4) 0.43626(17) 0.0243(6) Uani d . 1.000
C C3 0.66234(5) 0.8758(4) 0.41548(17) 0.0250(6) Uani d . 1.000
C C4 0.69289(5) 0.7753(5) 0.47741(18) 0.0286(6) Uani d . 1.000
C C5 0.69014(5) 0.5791(5) 0.56273(18) 0.0268(6) Uani d . 1.000
C C6 0.65879(5) 0.4817(5) 0.58735(17) 0.0242(6) Uani d . 1.000
C C12 0.59359(5) 0.3273(5) 0.63485(17) 0.0276(6) Uani d . 1.000
C C13 0.55716(5) 0.2100(4) 0.63421(17) 0.0228(6) Uani d . 1.000
H H1W 0.4837(5) 0.189(5) 0.263(2) 0.0340 Uiso d D 1.000
H H2 0.60980 0.86110 0.39240 0.0290 Uiso c R 1.000
H H4 0.71470 0.83880 0.46170 0.0340 Uiso c R 1.000
H H6 0.65780 0.34570 0.64670 0.0290 Uiso c R 1.000
H H121 0.60060 0.45750 0.70020 0.0330 Uiso c R 1.000
H H122 0.60960 0.14980 0.63920 0.0330 Uiso c R 1.000

loop_
_atom_type_symbol
_atom_type_description
_atom_type_scat_dispersion_real
_atom_type_scat_dispersion_imag
_atom_type_scat_source
C C 0.0033 0.0016 'International Tables Vol C Tables 4.2.6.8 and 6.1.1.4'
H H 0.0000 0.0000 'International Tables Vol C Tables 4.2.6.8 and 6.1.1.4'
O O 0.0106 0.0060 'International Tables Vol C Tables 4.2.6.8 and 6.1.1.4'
Cl Cl 0.1484 0.1585 'International Tables Vol C Tables 4.2.6.8 and 6.1.1.4'
K K 0.2009 0.2494 'International Tables Vol C Tables 4.2.6.8 and 6.1.1.4'

loop_
_geom_angle_atom_site_label_1
_geom_angle_atom_site_label_2
_geom_angle_atom_site_label_3
_geom_angle_site_symmetry_1
_geom_angle_site_symmetry_3
_geom_angle
_geom_angle_publ_flag
O1W K1 O11 . . 114.95(4) no
O1W K1 O13 . . 85.90(5) no
O1W K1 O13 . 1_565 157.48(4) no
O1W K1 O13 . 3_666 82.81(3) no
O1W K1 O14 . 4_564 75.35(4) no
O11 K1 O13 . . 56.26(4) no
O11 K1 O13 . 1_565 87.00(4) no
O11 K1 O13 . 3_666 133.96(4) no
O11 K1 O14 . 4_564 101.01(4) no
O13 K1 O13 . 1_565 103.70(4) no
O13 K1 O13 . 3_666 85.35(4) no
O13 K1 O14 . 4_564 140.71(4) no
O13 K1 O13 1_565 3_666 77.83(4) no
O13 K1 O14 1_565 4_564 106.68(4) no
O13 K1 O14 3_666 4_564 124.93(5) no
K1 O1W K1 . 2_655 100.60(7) no
K1 O11 C1 . . 126.11(11) no
K1 O11 C12 . . 116.68(10) no
C1 O11 C12 . . 116.72(15) no
K1 O13 C13 . . 123.69(11) no
K1 O13 K1 . 1_545 103.70(5) no
K1 O13 K1 . 3_666 94.65(4) no
K1 O13 C13 1_545 . 116.55(11) no
K1 O13 C13 3_666 . 112.14(12) no
K1 O13 K1 1_545 3_666 102.18(4) no
K1 O14 C13 4_565 . 137.09(12) no
K1 O1W H1W 2_655 . 105.4(15) no
K1 O1W H1W . . 119.8(16) no
K1 O1W H1W . 2_655 105.4(15) no
H1W O1W H1W . 2_655 107(2) no
K1 O1W H1W 2_655 2_655 119.8(16) no
O11 C1 C2 . . 115.78(17) no
O11 C1 C6 . . 123.74(18) no
C2 C1 C6 . . 120.48(18) no
C1 C2 C3 . . 118.42(18) no
C2 C3 C4 . . 122.86(19) no
Cl3 C3 C4 . . 118.13(15) no
Cl3 C3 C2 . . 119.01(15) no
C3 C4 C5 . . 116.88(18) no
Cl5 C5 C4 . . 119.39(16) no
C4 C5 C6 . . 122.91(19) no
Cl5 C5 C6 . . 117.71(17) no
C1 C6 C5 . . 118.45(19) no
O11 C12 C13 . . 111.48(16) no
O13 C13 C12 . . 119.43(18) no
O14 C13 C12 . . 113.81(18) no
O13 C13 O14 . . 126.70(18) no
C1 C2 H2 . . 121.00 no
C3 C2 H2 . . 121.00 no
C3 C4 H4 . . 122.00 no
C5 C4 H4 . . 122.00 no
C1 C6 H6 . . 121.00 no
C5 C6 H6 . . 121.00 no
O11 C12 H121 . . 109.00 no
O11 C12 H122 . . 109.00 no
C13 C12 H121 . . 109.00 no
C13 C12 H122 . . 109.00 no
H121 C12 H122 . . 108.00 no

loop_
_geom_bond_atom_site_label_1
_geom_bond_atom_site_label_2
_geom_bond_site_symmetry_2
_geom_bond_distance
_geom_bond_publ_flag
K1 O1W . 2.7947(15) yes
K1 O11 . 2.9459(14) yes
K1 O13 . 2.7238(15) yes
K1 O13 1_565 2.7855(15) yes
K1 O13 3_666 2.7462(13) yes
K1 O14 4_564 2.7309(16) yes
Cl3 C3 . 1.738(2) no
Cl5 C5 . 1.742(2) no
O11 C1 . 1.374(2) no
O11 C12 . 1.435(3) no
O13 C13 . 1.250(2) no
O14 C13 . 1.257(2) no
O1W H1W . 0.85(2) no
O1W H1W 2_655 0.85(2) no
C1 C6 . 1.393(3) no
C1 C2 . 1.392(3) no
C2 C3 . 1.379(3) no
C3 C4 . 1.386(3) no
C4 C5 . 1.377(3) no
C5 C6 . 1.382(3) no
C12 C13 . 1.517(3) no
C2 H2 . 0.9500 no
C4 H4 . 0.9500 no
C6 H6 . 0.9500 no
C12 H121 . 0.9900 no
C12 H122 . 0.9900 no

loop_
_geom_hbond_atom_site_label_D
_geom_hbond_atom_site_label_H
_geom_hbond_atom_site_label_A
_geom_hbond_site_symmetry_A
_geom_hbond_distance_DH
_geom_hbond_distance_HA
_geom_hbond_distance_DA
_geom_hbond_angle_DHA
_geom_hbond_publ_flag
O1W H1W O14 3_656 0.85(2) 1.90(2) 2.750(2) 174(2) yes

loop_
_geom_torsion_atom_site_label_1
_geom_torsion_atom_site_label_2
_geom_torsion_atom_site_label_3
_geom_torsion_atom_site_label_4
_geom_torsion_site_symmetry_1
_geom_torsion_site_symmetry_3
_geom_torsion_site_symmetry_4
_geom_torsion
_geom_torsion_publ_flag
O11 K1 O1W K1 . . 2_655 -146.99(3) no
O13 K1 O1W K1 . . 2_655 163.37(3) no
O1W K1 O11 C1 . . . 99.66(13) no
O1W K1 O11 C12 . . . -88.68(13) no
O13 K1 O11 C1 . . . 165.74(15) no
O13 K1 O11 C12 . . . -22.60(12) no
O13 K1 O11 C1 1_565 . . -85.59(14) no
O13 K1 O11 C12 1_565 . . 86.08(12) no
O13 K1 O11 C1 3_666 . . -155.47(13) no
O13 K1 O11 C12 3_666 . . 16.20(14) no
O14 K1 O11 C1 4_564 . . 20.83(14) no
O14 K1 O11 C12 4_564 . . -167.51(12) no
O1W K1 O13 C13 . . . 156.32(14) no
O1W K1 O13 K1 . . 1_545 20.65(4) no
O1W K1 O13 K1 . . 3_666 -83.10(4) no
O11 K1 O13 C13 . . . 32.52(14) no
O11 K1 O13 K1 . . 1_545 -103.16(5) no
O11 K1 O13 K1 . . 3_666 153.10(6) no
O13 K1 O13 C13 1_565 . . -44.32(15) no
O13 K1 O13 K1 1_565 . 1_545 179.98(9) no
O13 K1 O13 K1 1_565 . 3_666 76.26(5) no
O13 K1 O13 C13 3_666 . . -120.58(14) no
O13 K1 O13 K1 3_666 . 1_545 103.75(5) no
O13 K1 O13 K1 3_666 . 3_666 0.02(8) no
O14 K1 O13 C13 4_564 . . 95.53(16) no
O14 K1 O13 K1 4_564 . 1_545 -40.15(8) no
O14 K1 O13 K1 4_564 . 3_666 -143.89(6) no
O11 K1 O13 K1 . 1_565 1_565 125.82(4) no
O11 K1 O13 C13 . 1_565 1_565 -13.64(13) no
O13 K1 O13 K1 . 1_565 1_565 180.00(4) no
O13 K1 O13 C13 . 1_565 1_565 40.53(13) no
O11 K1 O13 K1 . 3_666 3_666 -31.51(7) no
O11 K1 O13 C13 . 3_666 3_666 -160.85(11) no
O13 K1 O13 K1 . 3_666 3_666 -0.02(5) no
O13 K1 O13 C13 . 3_666 3_666 -129.34(12) no
O11 K1 O14 C13 . 4_564 4_564 87.4(2) no
O13 K1 O14 C13 . 4_564 4_564 38.4(2) no
K1 O11 C1 C2 . . . -1.4(2) no
K1 O11 C1 C6 . . . 179.21(14) no
C12 O11 C1 C2 . . . -173.08(17) no
C12 O11 C1 C6 . . . 7.6(3) no
K1 O11 C12 C13 . . . 15.98(19) no
C1 O11 C12 C13 . . . -171.55(15) no
K1 O13 C13 O14 . . . 143.75(15) no
K1 O13 C13 C12 . . . -39.2(2) no
K1 O13 C13 O14 1_545 . . -85.6(2) no
K1 O13 C13 C12 1_545 . . 91.41(17) no
K1 O13 C13 O14 3_666 . . 31.6(2) no
K1 O13 C13 C12 3_666 . . -151.35(14) no
K1 O14 C13 O13 4_565 . . -90.6(2) no
K1 O14 C13 C12 4_565 . . 92.3(2) no
O11 C1 C2 C3 . . . -179.06(16) no
C6 C1 C2 C3 . . . 0.3(3) no
O11 C1 C6 C5 . . . 179.20(18) no
C2 C1 C6 C5 . . . -0.1(3) no
C1 C2 C3 Cl3 . . . 179.16(14) no
C1 C2 C3 C4 . . . -0.3(3) no
Cl3 C3 C4 C5 . . . -179.45(16) no
C2 C3 C4 C5 . . . 0.0(3) no
C3 C4 C5 Cl5 . . . 179.79(16) no
C3 C4 C5 C6 . . . 0.2(3) no
Cl5 C5 C6 C1 . . . -179.71(16) no
C4 C5 C6 C1 . . . -0.2(3) no
O11 C12 C13 O13 . . . 12.0(2) no
O11 C12 C13 O14 . . . -170.65(16) no
